data_4123034
loop_
_publ_author_name
'Elias, Joseph S.'
'Risch, Marcel'
'Giordano, Livia'
'Mansour, Azzam N.'
'Shao-Horn, Yang'

_publ_section_title
;
 Structure, Bonding, and Catalytic Activity of Monodisperse,
 Transition-Metal-Substituted CeO2 Nanoparticles.
;
_journal_name_full 'Journal of the American Chemical Society'
_journal_page_first 141126140831004
_journal_paper_doi 10.1021/ja509214d
_journal_year 2014
_chemical_formula_sum 'C23 H26 Ce N7 Ni O13'
_chemical_formula_weight 807.34
_chemical_name_systematic
; 
 ? 
;
_space_group_IT_number 14
_symmetry_space_group_name_Hall '-P 2yn'
_symmetry_space_group_name_H-M 'P 1 21/n 1'
_atom_sites_solution_hydrogens geom
_atom_sites_solution_primary direct
_atom_sites_solution_secondary difmap
_audit_creation_method SHELXL-97
_cell_angle_alpha 90.00
_cell_angle_beta 91.0030(10)
_cell_angle_gamma 90.00
_cell_formula_units_Z 4
_cell_length_a 9.7345(7)
_cell_length_b 17.2662(12)
_cell_length_c 18.0756(12)
_cell_measurement_temperature 100(2)
_cell_volume 3037.6(4)
_computing_structure_refinement 'SHELXL-97 (Sheldrick, 2008)'
_computing_structure_solution 'SHELXS-97 (Sheldrick, 2008)'
_diffrn_ambient_temperature 100(2)
_diffrn_measured_fraction_theta_full 1.000
_diffrn_measured_fraction_theta_max 1.000
_diffrn_radiation_monochromator graphite
_diffrn_radiation_source 'fine-focus sealed tube'
_diffrn_radiation_type MoK\a
_diffrn_radiation_wavelength 0.71073
_diffrn_reflns_av_R_equivalents 0.0345
_diffrn_reflns_av_sigmaI/netI 0.0155
_diffrn_reflns_limit_h_max 14
_diffrn_reflns_limit_h_min -14
_diffrn_reflns_limit_k_max 25
_diffrn_reflns_limit_k_min -25
_diffrn_reflns_limit_l_max 26
_diffrn_reflns_limit_l_min -26
_diffrn_reflns_number 108351
_diffrn_reflns_theta_full 31.00
_diffrn_reflns_theta_max 31.00
_diffrn_reflns_theta_min 1.63
_exptl_absorpt_coefficient_mu 2.174
_exptl_absorpt_correction_T_max 0.8119
_exptl_absorpt_correction_T_min 0.6125
_exptl_crystal_density_diffrn 1.765
_exptl_crystal_density_method 'not measured'
_exptl_crystal_F_000 1612
_exptl_crystal_size_max 0.25
_exptl_crystal_size_mid 0.12
_exptl_crystal_size_min 0.10
_refine_diff_density_max 0.482
_refine_diff_density_min -0.309
_refine_diff_density_rms 0.061
_refine_ls_extinction_method none
_refine_ls_goodness_of_fit_ref 1.021
_refine_ls_hydrogen_treatment mixed
_refine_ls_matrix_type full
_refine_ls_number_parameters 410
_refine_ls_number_reflns 9670
_refine_ls_number_restraints 0
_refine_ls_restrained_S_all 1.021
_refine_ls_R_factor_all 0.0199
_refine_ls_R_factor_gt 0.0171
_refine_ls_shift/su_max 0.004
_refine_ls_shift/su_mean 0.000
_refine_ls_structure_factor_coef Fsqd
_refine_ls_weighting_details 'calc w=1/[\s^2^(Fo^2^)+(0.0195P)^2^+1.4765P] where P=(Fo^2^+2Fc^2^)/3'
_refine_ls_weighting_scheme calc
_refine_ls_wR_factor_gt 0.0414
_refine_ls_wR_factor_ref 0.0425
_reflns_number_gt 8882
_reflns_number_total 9670
_reflns_threshold_expression >2sigma(I)
_cod_data_source_file ja509214d_si_002.cif
_cod_data_source_block je20121002(1)_6_f
_cod_database_code 4123034

loop_
_symmetry_equiv_pos_as_xyz
'x, y, z'
'-x+1/2, y+1/2, -z+1/2'
'-x, -y, -z'
'x-1/2, -y-1/2, z-1/2'

loop_
_atom_site_label
_atom_site_type_symbol
_atom_site_fract_x
_atom_site_fract_y
_atom_site_fract_z
_atom_site_U_iso_or_equiv
_atom_site_adp_type
_atom_site_occupancy
_atom_site_symmetry_multiplicity
_atom_site_calc_flag
_atom_site_refinement_flags
Ce Ce 0.028664(7) 0.707443(4) 0.150191(3) 0.01410(2) Uani 1 1 d .
Ni Ni 0.115197(15) 0.616149(9) 0.321450(8) 0.01312(3) Uani 1 1 d .
O1 O 0.18106(9) 0.61911(5) 0.21536(5) 0.01580(16) Uani 1 1 d .
O2 O -0.04424(9) 0.67608(5) 0.27215(5) 0.01615(16) Uani 1 1 d .
O3 O 0.21784(10) 0.63756(5) 0.07407(5) 0.01937(17) Uani 1 1 d .
O4 O -0.24031(10) 0.70910(5) 0.17749(5) 0.02008(18) Uani 1 1 d .
O5 O 0.25821(10) 0.77503(6) 0.19143(5) 0.02157(18) Uani 1 1 d .
O6 O 0.18560(10) 0.81009(6) 0.08272(5) 0.02155(18) Uani 1 1 d .
O7 O 0.37484(11) 0.85929(6) 0.12906(6) 0.0290(2) Uani 1 1 d .
O8 O -0.03923(10) 0.84271(5) 0.19389(5) 0.02212(19) Uani 1 1 d .
O9 O -0.10267(10) 0.81827(6) 0.08036(5) 0.02339(19) Uani 1 1 d .
O10 O -0.16285(12) 0.92651(6) 0.13249(7) 0.0366(3) Uani 1 1 d .
O11 O -0.06843(11) 0.57040(6) 0.11998(5) 0.0252(2) Uani 1 1 d .
O12 O -0.08433(11) 0.65485(5) 0.03129(5) 0.0240(2) Uani 1 1 d .
O13 O -0.16470(14) 0.53805(7) 0.01496(6) 0.0372(3) Uani 1 1 d .
N1 N 0.28610(11) 0.55523(6) 0.35425(6) 0.01605(19) Uani 1 1 d .
N2 N 0.02470(11) 0.62443(6) 0.42073(6) 0.01596(19) Uani 1 1 d .
N3 N 0.20441(11) 0.72610(6) 0.34533(6) 0.01709(19) Uani 1 1 d .
N4 N 0.00588(12) 0.51486(6) 0.29246(6) 0.0203(2) Uani 1 1 d .
N5 N 0.27561(11) 0.81601(6) 0.13431(6) 0.0179(2) Uani 1 1 d .
N6 N -0.10327(12) 0.86421(6) 0.13503(7) 0.0223(2) Uani 1 1 d .
N7 N -0.10718(13) 0.58568(7) 0.05441(6) 0.0236(2) Uani 1 1 d .
C1 C 0.29080(12) 0.58541(7) 0.18798(6) 0.0150(2) Uani 1 1 d .
C2 C 0.38612(13) 0.54233(7) 0.23047(7) 0.0176(2) Uani 1 1 d .
C3 C 0.50180(14) 0.50984(8) 0.19619(8) 0.0243(3) Uani 1 1 d .
H3 H 0.5665 0.4814 0.2253 0.029 Uiso 1 1 calc R
C4 C 0.52295(15) 0.51838(9) 0.12158(8) 0.0262(3) Uani 1 1 d .
H4 H 0.6016 0.4961 0.0996 0.031 Uiso 1 1 calc R
C5 C 0.42820(14) 0.56002(8) 0.07821(7) 0.0217(2) Uani 1 1 d .
H5 H 0.4413 0.5655 0.0265 0.026 Uiso 1 1 calc R
C6 C 0.31566(13) 0.59310(7) 0.11110(7) 0.0170(2) Uani 1 1 d .
C7 C 0.23844(16) 0.65121(8) -0.00361(7) 0.0246(3) Uani 1 1 d .
H7A H 0.3265 0.6776 -0.0103 0.037 Uiso 1 1 calc R
H7B H 0.1638 0.6837 -0.0233 0.037 Uiso 1 1 calc R
H7C H 0.2390 0.6016 -0.0300 0.037 Uiso 1 1 calc R
C8 C 0.37782(13) 0.53061(7) 0.30995(7) 0.0184(2) Uani 1 1 d .
H8 H 0.4498 0.5008 0.3319 0.022 Uiso 1 1 calc R
C9 C 0.31339(14) 0.53676(8) 0.43321(7) 0.0209(2) Uani 1 1 d .
H9A H 0.3722 0.5778 0.4552 0.025 Uiso 1 1 calc R
H9B H 0.3647 0.4873 0.4365 0.025 Uiso 1 1 calc R
C10 C 0.18344(14) 0.52986(8) 0.47774(7) 0.0198(2) Uani 1 1 d .
H10A H 0.2073 0.5089 0.5273 0.024 Uiso 1 1 calc R
H10B H 0.1208 0.4925 0.4529 0.024 Uiso 1 1 calc R
C11 C 0.10850(13) 0.60659(8) 0.48702(6) 0.0182(2) Uani 1 1 d .
H11A H 0.0487 0.6037 0.5307 0.022 Uiso 1 1 calc R
H11B H 0.1763 0.6485 0.4957 0.022 Uiso 1 1 calc R
C12 C -0.10084(13) 0.64340(7) 0.43044(7) 0.0169(2) Uani 1 1 d .
H12 H -0.1313 0.6443 0.4801 0.020 Uiso 1 1 calc R
C13 C -0.20193(12) 0.66372(7) 0.37332(7) 0.0166(2) Uani 1 1 d .
C14 C -0.17055(12) 0.67832(7) 0.29880(7) 0.0151(2) Uani 1 1 d .
C15 C -0.28046(13) 0.69703(7) 0.24968(7) 0.0178(2) Uani 1 1 d .
C16 C -0.41458(13) 0.70244(7) 0.27343(8) 0.0212(2) Uani 1 1 d .
H16 H -0.4866 0.7154 0.2395 0.025 Uiso 1 1 calc R
C17 C -0.44315(13) 0.68865(8) 0.34788(8) 0.0228(3) Uani 1 1 d .
H17 H -0.5348 0.6925 0.3647 0.027 Uiso 1 1 calc R
C18 C -0.33915(13) 0.66958(7) 0.39669(7) 0.0202(2) Uani 1 1 d .
H18 H -0.3598 0.6602 0.4471 0.024 Uiso 1 1 calc R
C19 C -0.34888(15) 0.72284(9) 0.12385(8) 0.0266(3) Uani 1 1 d .
H19A H -0.4157 0.6805 0.1257 0.040 Uiso 1 1 calc R
H19B H -0.3101 0.7255 0.0743 0.040 Uiso 1 1 calc R
H19C H -0.3946 0.7719 0.1351 0.040 Uiso 1 1 calc R
C20 C 0.23260(13) 0.78988(7) 0.34943(7) 0.0186(2) Uani 1 1 d .
C21 C 0.27059(19) 0.87141(9) 0.35278(9) 0.0329(3) Uani 1 1 d .
H21A H 0.3449 0.8785 0.3894 0.049 Uiso 1 1 calc R
H21B H 0.1908 0.9022 0.3671 0.049 Uiso 1 1 calc R
H21C H 0.3016 0.8884 0.3041 0.049 Uiso 1 1 calc R
C22 C -0.05628(14) 0.46888(7) 0.26190(7) 0.0212(2) Uani 1 1 d .
C23 C -0.13354(17) 0.41068(9) 0.22030(9) 0.0325(3) Uani 1 1 d .
H23A H -0.1463 0.4280 0.1690 0.049 Uiso 1 1 calc R
H23B H -0.2235 0.4032 0.2428 0.049 Uiso 1 1 calc R
H23C H -0.0829 0.3616 0.2211 0.049 Uiso 1 1 calc R

loop_
_atom_site_aniso_label
_atom_site_aniso_U_11
_atom_site_aniso_U_22
_atom_site_aniso_U_33
_atom_site_aniso_U_23
_atom_site_aniso_U_13
_atom_site_aniso_U_12
Ce 0.01659(3) 0.01284(3) 0.01277(3) 0.00186(2) -0.00228(2) -0.00085(2)
Ni 0.01325(7) 0.01421(7) 0.01190(6) 0.00117(5) -0.00011(5) 0.00038(5)
O1 0.0171(4) 0.0170(4) 0.0134(4) 0.0016(3) 0.0013(3) 0.0036(3)
O2 0.0131(4) 0.0190(4) 0.0163(4) 0.0025(3) -0.0001(3) 0.0009(3)
O3 0.0261(5) 0.0199(4) 0.0121(4) 0.0019(3) 0.0014(3) 0.0035(4)
O4 0.0172(4) 0.0232(4) 0.0196(4) 0.0045(3) -0.0061(3) -0.0003(3)
O5 0.0223(5) 0.0247(4) 0.0177(4) 0.0072(3) -0.0008(3) -0.0050(4)
O6 0.0267(5) 0.0225(4) 0.0154(4) 0.0027(3) -0.0016(4) -0.0038(4)
O7 0.0271(5) 0.0297(5) 0.0304(5) 0.0060(4) 0.0025(4) -0.0128(4)
O8 0.0242(5) 0.0186(4) 0.0233(4) -0.0001(3) -0.0063(4) 0.0012(4)
O9 0.0264(5) 0.0192(4) 0.0242(5) 0.0024(4) -0.0092(4) -0.0021(4)
O10 0.0346(6) 0.0191(5) 0.0554(7) -0.0004(5) -0.0180(5) 0.0081(4)
O11 0.0352(5) 0.0200(4) 0.0200(4) 0.0031(3) -0.0050(4) -0.0042(4)
O12 0.0331(5) 0.0186(4) 0.0202(4) 0.0028(3) -0.0065(4) -0.0050(4)
O13 0.0531(7) 0.0277(5) 0.0302(6) -0.0048(4) -0.0116(5) -0.0150(5)
N1 0.0180(5) 0.0157(4) 0.0144(4) 0.0012(3) -0.0014(4) 0.0017(4)
N2 0.0160(5) 0.0180(5) 0.0139(4) 0.0003(4) -0.0002(4) -0.0021(4)
N3 0.0146(5) 0.0198(5) 0.0168(5) 0.0007(4) 0.0004(4) 0.0004(4)
N4 0.0234(5) 0.0180(5) 0.0194(5) 0.0034(4) -0.0011(4) -0.0008(4)
N5 0.0206(5) 0.0166(5) 0.0166(5) 0.0001(4) 0.0036(4) -0.0011(4)
N6 0.0191(5) 0.0162(5) 0.0314(6) 0.0024(4) -0.0070(4) -0.0024(4)
N7 0.0280(6) 0.0202(5) 0.0224(5) -0.0011(4) -0.0034(4) -0.0048(4)
C1 0.0172(5) 0.0126(5) 0.0153(5) -0.0021(4) 0.0011(4) -0.0007(4)
C2 0.0189(6) 0.0176(5) 0.0165(5) -0.0019(4) 0.0000(4) 0.0030(4)
C3 0.0234(6) 0.0276(7) 0.0220(6) -0.0027(5) 0.0013(5) 0.0092(5)
C4 0.0251(7) 0.0310(7) 0.0226(6) -0.0056(5) 0.0044(5) 0.0082(6)
C5 0.0263(6) 0.0224(6) 0.0164(5) -0.0041(4) 0.0040(5) -0.0001(5)
C6 0.0206(6) 0.0148(5) 0.0156(5) -0.0008(4) -0.0001(4) -0.0007(4)
C7 0.0373(8) 0.0234(6) 0.0131(5) 0.0020(4) 0.0037(5) 0.0013(6)
C8 0.0198(6) 0.0176(5) 0.0178(5) 0.0000(4) -0.0020(4) 0.0046(4)
C9 0.0214(6) 0.0268(6) 0.0145(5) 0.0030(4) -0.0019(4) 0.0065(5)
C10 0.0237(6) 0.0210(6) 0.0146(5) 0.0038(4) -0.0007(4) -0.0003(5)
C11 0.0175(5) 0.0245(6) 0.0126(5) 0.0000(4) -0.0007(4) -0.0012(5)
C12 0.0176(5) 0.0172(5) 0.0161(5) -0.0003(4) 0.0027(4) -0.0019(4)
C13 0.0150(5) 0.0156(5) 0.0193(5) -0.0010(4) 0.0011(4) -0.0006(4)
C14 0.0137(5) 0.0121(5) 0.0193(5) -0.0009(4) -0.0014(4) -0.0006(4)
C15 0.0172(5) 0.0143(5) 0.0218(6) 0.0008(4) -0.0030(4) -0.0015(4)
C16 0.0146(5) 0.0183(6) 0.0306(7) 0.0011(5) -0.0045(5) -0.0006(4)
C17 0.0136(5) 0.0223(6) 0.0326(7) -0.0012(5) 0.0031(5) 0.0000(5)
C18 0.0173(6) 0.0188(6) 0.0245(6) -0.0019(5) 0.0039(5) -0.0009(5)
C19 0.0207(6) 0.0308(7) 0.0280(7) 0.0071(5) -0.0119(5) -0.0022(5)
C20 0.0178(6) 0.0215(6) 0.0166(5) 0.0007(4) -0.0003(4) 0.0015(4)
C21 0.0454(9) 0.0194(6) 0.0339(8) -0.0007(6) 0.0008(7) -0.0052(6)
C22 0.0234(6) 0.0172(5) 0.0231(6) 0.0034(5) -0.0001(5) -0.0001(5)
C23 0.0354(8) 0.0226(7) 0.0394(8) -0.0051(6) -0.0025(7) -0.0088(6)

loop_
_atom_type_symbol
_atom_type_description
_atom_type_scat_dispersion_real
_atom_type_scat_dispersion_imag
_atom_type_scat_source
C C 0.0033 0.0016 'International Tables Vol C Tables 4.2.6.8 and 6.1.1.4'
H H 0.0000 0.0000 'International Tables Vol C Tables 4.2.6.8 and 6.1.1.4'
N N 0.0061 0.0033 'International Tables Vol C Tables 4.2.6.8 and 6.1.1.4'
O O 0.0106 0.0060 'International Tables Vol C Tables 4.2.6.8 and 6.1.1.4'
Ni Ni 0.3393 1.1124 'International Tables Vol C Tables 4.2.6.8 and 6.1.1.4'
Ce Ce -0.2486 2.6331 'International Tables Vol C Tables 4.2.6.8 and 6.1.1.4'

loop_
_geom_angle_atom_site_label_1
_geom_angle_atom_site_label_2
_geom_angle_atom_site_label_3
_geom_angle
O2 Ce O1 66.26(3)
O2 Ce O8 80.76(3)
O1 Ce O8 125.82(3)
O2 Ce O12 124.27(3)
O1 Ce O12 115.81(3)
O8 Ce O12 118.25(3)
O2 Ce O11 82.81(3)
O1 Ce O11 75.31(3)
O8 Ce O11 143.20(3)
O12 Ce O11 49.68(3)
O2 Ce O3 127.19(3)
O1 Ce O3 62.20(3)
O8 Ce O3 140.62(3)
O12 Ce O3 72.00(3)
O11 Ce O3 74.12(3)
O2 Ce O9 117.43(3)
O1 Ce O9 170.80(3)
O8 Ce O9 49.72(3)
O12 Ce O9 69.84(3)
O11 Ce O9 113.05(3)
O3 Ce O9 115.27(3)
O2 Ce O5 95.98(3)
O1 Ce O5 68.24(3)
O8 Ce O5 74.26(3)
O12 Ce O5 138.44(3)
O11 Ce O5 140.37(3)
O3 Ce O5 75.52(3)
O9 Ce O5 102.65(3)
O2 Ce O6 139.35(3)
O1 Ce O6 106.98(3)
O8 Ce O6 71.67(3)
O12 Ce O6 95.36(3)
O11 Ce O6 136.17(3)
O3 Ce O6 69.48(3)
O9 Ce O6 64.49(3)
O5 Ce O6 48.47(3)
O2 Ce O4 61.61(3)
O1 Ce O4 120.74(3)
O8 Ce O4 70.96(3)
O12 Ce O4 75.60(3)
O11 Ce O4 72.25(3)
O3 Ce O4 143.49(3)
O9 Ce O4 66.98(3)
O5 Ce O4 140.96(3)
O6 Ce O4 130.69(3)
O2 Ce N6 98.91(3)
O1 Ce N6 150.37(3)
O8 Ce N6 24.93(3)
O12 Ce N6 93.80(3)
O11 Ce N6 130.28(3)
O3 Ce N6 132.19(3)
O9 Ce N6 24.82(3)
O5 Ce N6 89.18(3)
O6 Ce N6 66.72(3)
O4 Ce N6 65.73(3)
O2 Ce N7 103.73(3)
O1 Ce N7 95.69(3)
O8 Ce N7 134.55(3)
O12 Ce N7 25.02(3)
O11 Ce N7 24.66(3)
O3 Ce N7 71.44(3)
O9 Ce N7 91.56(3)
O5 Ce N7 146.95(3)
O6 Ce N7 116.91(3)
O4 Ce N7 72.07(3)
N6 Ce N7 113.15(3)
N2 Ni O1 170.65(4)
N2 Ni N1 98.28(4)
O1 Ni N1 91.03(4)
N2 Ni O2 90.68(4)
O1 Ni O2 80.01(3)
N1 Ni O2 171.04(4)
N2 Ni N4 93.06(4)
O1 Ni N4 87.29(4)
N1 Ni N4 92.86(4)
O2 Ni N4 86.32(4)
N2 Ni N3 86.52(4)
O1 Ni N3 91.98(4)
N1 Ni N3 94.18(4)
O2 Ni N3 86.63(4)
N4 Ni N3 172.93(4)
N2 Ni Ce 129.89(3)
O1 Ni Ce 40.78(2)
N1 Ni Ce 131.13(3)
O2 Ni Ce 40.10(2)
N4 Ni Ce 92.32(3)
N3 Ni Ce 82.59(3)
C1 O1 Ni 127.81(8)
C1 O1 Ce 126.05(7)
Ni O1 Ce 105.92(3)
C14 O2 Ni 123.63(7)
C14 O2 Ce 128.27(7)
Ni O2 Ce 106.25(4)
C6 O3 C7 117.06(10)
C6 O3 Ce 119.06(7)
C7 O3 Ce 123.28(8)
C15 O4 C19 116.29(11)
C15 O4 Ce 117.78(7)
C19 O4 Ce 125.92(8)
N5 O5 Ce 98.21(7)
N5 O6 Ce 96.41(7)
N6 O8 Ce 97.65(7)
N6 O9 Ce 95.20(7)
N7 O11 Ce 96.21(7)
N7 O12 Ce 97.51(7)
C8 N1 C9 114.53(10)
C8 N1 Ni 124.10(9)
C9 N1 Ni 121.37(8)
C12 N2 C11 117.34(10)
C12 N2 Ni 124.93(9)
C11 N2 Ni 117.73(8)
C20 N3 Ni 166.93(11)
C22 N4 Ni 164.35(11)
O7 N5 O5 121.38(11)
O7 N5 O6 121.70(11)
O5 N5 O6 116.92(10)
O10 N6 O9 122.01(12)
O10 N6 O8 120.72(12)
O9 N6 O8 117.27(11)
O10 N6 Ce 175.71(10)
O9 N6 Ce 59.98(6)
O8 N6 Ce 57.42(6)
O13 N7 O11 122.26(12)
O13 N7 O12 121.14(12)
O11 N7 O12 116.59(11)
O13 N7 Ce 178.14(10)
O11 N7 Ce 59.13(6)
O12 N7 Ce 57.47(6)
O1 C1 C2 123.96(11)
O1 C1 C6 118.56(11)
C2 C1 C6 117.48(11)
C1 C2 C3 119.62(11)
C1 C2 C8 124.42(11)
C3 C2 C8 115.92(11)
C4 C3 C2 121.48(13)
C4 C3 H3 119.3
C2 C3 H3 119.3
C3 C4 C5 119.73(12)
C3 C4 H4 120.1
C5 C4 H4 120.1
C6 C5 C4 119.48(12)
C6 C5 H5 120.3
C4 C5 H5 120.3
C5 C6 O3 124.41(11)
C5 C6 C1 122.20(12)
O3 C6 C1 113.38(10)
O3 C7 H7A 109.5
O3 C7 H7B 109.5
H7A C7 H7B 109.5
O3 C7 H7C 109.5
H7A C7 H7C 109.5
H7B C7 H7C 109.5
N1 C8 C2 128.47(12)
N1 C8 H8 115.8
C2 C8 H8 115.8
N1 C9 C10 113.02(10)
N1 C9 H9A 109.0
C10 C9 H9A 109.0
N1 C9 H9B 109.0
C10 C9 H9B 109.0
H9A C9 H9B 107.8
C9 C10 C11 113.32(11)
C9 C10 H10A 108.9
C11 C10 H10A 108.9
C9 C10 H10B 108.9
C11 C10 H10B 108.9
H10A C10 H10B 107.7
N2 C11 C10 110.64(10)
N2 C11 H11A 109.5
C10 C11 H11A 109.5
N2 C11 H11B 109.5
C10 C11 H11B 109.5
H11A C11 H11B 108.1
N2 C12 C13 126.80(11)
N2 C12 H12 116.6
C13 C12 H12 116.6
C14 C13 C18 119.69(11)
C14 C13 C12 124.45(11)
C18 C13 C12 115.86(11)
O2 C14 C13 123.97(11)
O2 C14 C15 118.24(11)
C13 C14 C15 117.79(11)
O4 C15 C16 124.43(12)
O4 C15 C14 113.75(11)
C16 C15 C14 121.82(12)
C15 C16 C17 119.41(12)
C15 C16 H16 120.3
C17 C16 H16 120.3
C18 C17 C16 120.17(12)
C18 C17 H17 119.9
C16 C17 H17 119.9
C17 C18 C13 121.09(12)
C17 C18 H18 119.5
C13 C18 H18 119.5
O4 C19 H19A 109.5
O4 C19 H19B 109.5
H19A C19 H19B 109.5
O4 C19 H19C 109.5
H19A C19 H19C 109.5
H19B C19 H19C 109.5
N3 C20 C21 178.45(15)
C20 C21 H21A 109.5
C20 C21 H21B 109.5
H21A C21 H21B 109.5
C20 C21 H21C 109.5
H21A C21 H21C 109.5
H21B C21 H21C 109.5
N4 C22 C23 177.97(15)
C22 C23 H23A 109.5
C22 C23 H23B 109.5
H23A C23 H23B 109.5
C22 C23 H23C 109.5
H23A C23 H23C 109.5
H23B C23 H23C 109.5

loop_
_geom_bond_atom_site_label_1
_geom_bond_atom_site_label_2
_geom_bond_distance
Ce O2 2.3899(9)
Ce O1 2.4193(9)
Ce O8 2.5561(9)
Ce O12 2.5633(10)
Ce O11 2.6024(10)
Ce O3 2.6133(9)
Ce O9 2.6140(10)
Ce O5 2.6177(10)
Ce O6 2.6510(9)
Ce O4 2.6730(10)
Ce N6 3.0065(11)
Ce N7 3.0142(11)
Ni N2 2.0180(10)
Ni O1 2.0332(8)
Ni N1 2.0473(10)
Ni O2 2.0555(9)
Ni N4 2.1086(11)
Ni N3 2.1288(11)
O1 C1 1.3204(14)
O2 C14 1.3290(14)
O3 C6 1.3863(15)
O3 C7 1.4411(15)
O4 C15 1.3845(16)
O4 C19 1.4413(16)
O5 N5 1.2655(13)
O6 N5 1.2724(14)
O7 N5 1.2263(14)
O8 N6 1.2788(15)
O9 N6 1.2674(15)
O10 N6 1.2225(15)
O11 N7 1.2653(15)
O12 N7 1.2858(14)
O13 N7 1.2184(15)
N1 C8 1.2822(16)
N1 C9 1.4818(15)
N2 C12 1.2803(16)
N2 C11 1.4702(15)
N3 C20 1.1370(17)
N4 C22 1.1357(17)
C1 C2 1.4069(17)
C1 C6 1.4209(16)
C2 C3 1.4110(17)
C2 C8 1.4544(17)
C3 C4 1.3758(19)
C3 H3 0.9500
C4 C5 1.399(2)
C4 H4 0.9500
C5 C6 1.3793(17)
C5 H5 0.9500
C7 H7A 0.9800
C7 H7B 0.9800
C7 H7C 0.9800
C8 H8 0.9500
C9 C10 1.5159(18)
C9 H9A 0.9900
C9 H9B 0.9900
C10 C11 1.5231(18)
C10 H10A 0.9900
C10 H10B 0.9900
C11 H11A 0.9900
C11 H11B 0.9900
C12 C13 1.4567(17)
C12 H12 0.9500
C13 C14 1.4090(17)
C13 C18 1.4117(17)
C14 C15 1.4158(17)
C15 C16 1.3846(18)
C16 C17 1.399(2)
C16 H16 0.9500
C17 C18 1.3713(19)
C17 H17 0.9500
C18 H18 0.9500
C19 H19A 0.9800
C19 H19B 0.9800
C19 H19C 0.9800
C20 C21 1.4564(19)
C21 H21A 0.9800
C21 H21B 0.9800
C21 H21C 0.9800
C22 C23 1.456(2)
C23 H23A 0.9800
C23 H23B 0.9800
C23 H23C 0.9800

loop_
_geom_torsion_atom_site_label_1
_geom_torsion_atom_site_label_2
_geom_torsion_atom_site_label_3
_geom_torsion_atom_site_label_4
_geom_torsion
O2 Ce Ni N2 -14.44(5)
O1 Ce Ni N2 -179.08(5)
O8 Ce Ni N2 39.19(5)
O12 Ce Ni N2 -105.94(5)
O11 Ce Ni N2 -103.59(5)
O3 Ce Ni N2 -176.66(4)
O9 Ce Ni N2 17.84(6)
O5 Ce Ni N2 109.72(5)
O6 Ce Ni N2 114.54(5)
O4 Ce Ni N2 -32.09(4)
N6 Ce Ni N2 30.60(5)
N7 Ce Ni N2 -104.43(5)
O2 Ce Ni O1 164.64(5)
O8 Ce Ni O1 -141.73(4)
O12 Ce Ni O1 73.14(5)
O11 Ce Ni O1 75.49(5)
O3 Ce Ni O1 2.42(4)
O9 Ce Ni O1 -163.08(6)
O5 Ce Ni O1 -71.20(4)
O6 Ce Ni O1 -66.38(5)
O4 Ce Ni O1 146.99(4)
N6 Ce Ni O1 -150.32(5)
N7 Ce Ni O1 74.65(5)
O2 Ce Ni N1 177.33(6)
O1 Ce Ni N1 12.69(5)
O8 Ce Ni N1 -129.04(5)
O12 Ce Ni N1 85.83(5)
O11 Ce Ni N1 88.18(5)
O3 Ce Ni N1 15.11(4)
O9 Ce Ni N1 -150.39(6)
O5 Ce Ni N1 -58.50(5)
O6 Ce Ni N1 -53.69(5)
O4 Ce Ni N1 159.68(4)
N6 Ce Ni N1 -137.63(5)
N7 Ce Ni N1 87.34(5)
O1 Ce Ni O2 -164.64(5)
O8 Ce Ni O2 53.63(5)
O12 Ce Ni O2 -91.50(5)
O11 Ce Ni O2 -89.15(5)
O3 Ce Ni O2 -162.22(4)
O9 Ce Ni O2 32.28(6)
O5 Ce Ni O2 124.16(5)
O6 Ce Ni O2 128.98(5)
O4 Ce Ni O2 -17.65(4)
N6 Ce Ni O2 45.04(5)
N7 Ce Ni O2 -89.99(5)
O2 Ce Ni N4 81.50(5)
O1 Ce Ni N4 -83.14(5)
O8 Ce Ni N4 135.13(4)
O12 Ce Ni N4 -10.00(5)
O11 Ce Ni N4 -7.65(4)
O3 Ce Ni N4 -80.72(4)
O9 Ce Ni N4 113.79(5)
O5 Ce Ni N4 -154.33(4)
O6 Ce Ni N4 -149.52(4)
O4 Ce Ni N4 63.85(4)
N6 Ce Ni N4 126.54(4)
N7 Ce Ni N4 -8.49(4)
O2 Ce Ni N3 -93.58(5)
O1 Ce Ni N3 101.78(5)
O8 Ce Ni N3 -39.95(4)
O12 Ce Ni N3 174.92(4)
O11 Ce Ni N3 177.27(4)
O3 Ce Ni N3 104.20(4)
O9 Ce Ni N3 -61.30(5)
O5 Ce Ni N3 30.58(4)
O6 Ce Ni N3 35.40(4)
O4 Ce Ni N3 -111.23(3)
N6 Ce Ni N3 -48.54(4)
N7 Ce Ni N3 176.43(4)
N2 Ni O1 C1 179(13)
N1 Ni O1 C1 4.38(10)
O2 Ni O1 C1 -175.17(10)
N4 Ni O1 C1 -88.43(10)
N3 Ni O1 C1 98.60(10)
Ce Ni O1 C1 174.85(12)
N2 Ni O1 Ce 4.3(3)
N1 Ni O1 Ce -170.47(4)
O2 Ni O1 Ce 9.98(4)
N4 Ni O1 Ce 96.72(4)
N3 Ni O1 Ce -76.25(4)
O2 Ce O1 C1 175.81(10)
O8 Ce O1 C1 -126.44(9)
O12 Ce O1 C1 57.73(10)
O11 Ce O1 C1 87.29(9)
O3 Ce O1 C1 7.75(8)
O9 Ce O1 C1 -68.5(2)
O5 Ce O1 C1 -76.85(9)
O6 Ce O1 C1 -47.11(9)
O4 Ce O1 C1 145.79(9)
N6 Ce O1 C1 -119.73(9)
N7 Ce O1 C1 73.28(9)
O2 Ce O1 Ni -9.23(3)
O8 Ce O1 Ni 48.52(5)
O12 Ce O1 Ni -127.30(4)
O11 Ce O1 Ni -97.74(4)
O3 Ce O1 Ni -177.28(5)
O9 Ce O1 Ni 106.42(18)
O5 Ce O1 Ni 98.11(4)
O6 Ce O1 Ni 127.85(4)
O4 Ce O1 Ni -39.24(5)
N6 Ce O1 Ni 55.24(8)
N7 Ce O1 Ni -111.75(4)
N2 Ni O2 C14 -25.41(9)
O1 Ni O2 C14 155.51(9)
N1 Ni O2 C14 152.6(2)
N4 Ni O2 C14 67.62(9)
N3 Ni O2 C14 -111.88(9)
Ce Ni O2 C14 165.62(11)
N2 Ni O2 Ce 168.97(4)
O1 Ni O2 Ce -10.12(4)
N1 Ni O2 Ce -13.0(3)
N4 Ni O2 Ce -98.00(4)
N3 Ni O2 Ce 82.49(4)
O1 Ce O2 C14 -155.60(10)
O8 Ce O2 C14 68.42(9)
O12 Ce O2 C14 -49.58(10)
O11 Ce O2 C14 -78.53(9)
O3 Ce O2 C14 -142.31(9)
O9 Ce O2 C14 33.75(10)
O5 Ce O2 C14 141.35(9)
O6 Ce O2 C14 115.68(9)
O4 Ce O2 C14 -4.86(9)
N6 Ce O2 C14 51.25(10)
N7 Ce O2 C14 -65.37(10)
O1 Ce O2 Ni 9.14(3)
O8 Ce O2 Ni -126.85(4)
O12 Ce O2 Ni 115.15(4)
O11 Ce O2 Ni 86.20(4)
O3 Ce O2 Ni 22.43(5)
O9 Ce O2 Ni -161.51(3)
O5 Ce O2 Ni -53.91(4)
O6 Ce O2 Ni -79.58(6)
O4 Ce O2 Ni 159.88(5)
N6 Ce O2 Ni -144.02(4)
N7 Ce O2 Ni 99.37(4)
O2 Ce O3 C6 -20.55(10)
O1 Ce O3 C6 -6.79(8)
O8 Ce O3 C6 106.81(8)
O12 Ce O3 C6 -140.33(9)
O11 Ce O3 C6 -88.27(8)
O9 Ce O3 C6 163.32(8)
O5 Ce O3 C6 65.96(8)
O6 Ce O3 C6 116.58(9)
O4 Ce O3 C6 -111.79(8)
N6 Ce O3 C6 141.24(8)
N7 Ce O3 C6 -113.96(9)
O2 Ce O3 C7 168.52(9)
O1 Ce O3 C7 -177.72(10)
O8 Ce O3 C7 -64.12(11)
O12 Ce O3 C7 48.74(9)
O11 Ce O3 C7 100.80(10)
O9 Ce O3 C7 -7.61(10)
O5 Ce O3 C7 -104.98(10)
O6 Ce O3 C7 -54.36(9)
O4 Ce O3 C7 77.28(11)
N6 Ce O3 C7 -29.69(11)
N7 Ce O3 C7 75.10(10)
O2 Ce O4 C15 5.15(7)
O1 Ce O4 C15 36.52(9)
O8 Ce O4 C15 -84.48(8)
O12 Ce O4 C15 148.25(8)
O11 Ce O4 C15 96.51(8)
O3 Ce O4 C15 120.28(8)
O9 Ce O4 C15 -137.85(9)
O5 Ce O4 C15 -56.26(9)
O6 Ce O4 C15 -127.12(8)
N6 Ce O4 C15 -110.75(8)
N7 Ce O4 C15 122.44(8)
O2 Ce O4 C19 -176.00(11)
O1 Ce O4 C19 -144.63(9)
O8 Ce O4 C19 94.37(10)
O12 Ce O4 C19 -32.90(10)
O11 Ce O4 C19 -84.65(10)
O3 Ce O4 C19 -60.88(11)
O9 Ce O4 C19 40.99(10)
O5 Ce O4 C19 122.58(10)
O6 Ce O4 C19 51.73(11)
N6 Ce O4 C19 68.10(10)
N7 Ce O4 C19 -58.71(10)
O2 Ce O5 N5 -157.67(7)
O1 Ce O5 N5 140.86(8)
O8 Ce O5 N5 -79.05(7)
O12 Ce O5 N5 36.00(9)
O11 Ce O5 N5 116.38(7)
O3 Ce O5 N5 75.41(7)
O9 Ce O5 N5 -37.79(8)
O6 Ce O5 N5 0.18(6)
O4 Ce O5 N5 -106.71(8)
N6 Ce O5 N5 -58.80(7)
N7 Ce O5 N5 75.55(9)
O2 Ce O6 N5 34.95(9)
O1 Ce O6 N5 -38.16(7)
O8 Ce O6 N5 84.75(7)
O12 Ce O6 N5 -157.23(7)
O11 Ce O6 N5 -124.45(7)
O3 Ce O6 N5 -88.74(7)
O9 Ce O6 N5 138.12(8)
O5 Ce O6 N5 -0.18(6)
O4 Ce O6 N5 127.17(7)
N6 Ce O6 N5 110.93(7)
N7 Ce O6 N5 -143.90(7)
O2 Ce O8 N6 -136.22(8)
O1 Ce O8 N6 172.12(7)
O12 Ce O8 N6 -12.15(8)
O11 Ce O8 N6 -71.63(9)
O3 Ce O8 N6 83.69(8)
O9 Ce O8 N6 2.34(7)
O5 Ce O8 N6 124.83(8)
O6 Ce O8 N6 74.05(7)
O4 Ce O8 N6 -73.19(7)
N7 Ce O8 N6 -36.01(9)
O2 Ce O9 N6 45.03(8)
O1 Ce O9 N6 -66.6(2)
O8 Ce O9 N6 -2.35(7)
O12 Ce O9 N6 164.07(8)
O11 Ce O9 N6 138.92(7)
O3 Ce O9 N6 -138.44(7)
O5 Ce O9 N6 -58.66(8)
O6 Ce O9 N6 -89.35(8)
O4 Ce O9 N6 81.65(7)
N7 Ce O9 N6 151.40(7)
O2 Ce O11 N7 147.99(8)
O1 Ce O11 N7 -144.74(8)
O8 Ce O11 N7 84.01(9)
O12 Ce O11 N7 -0.37(7)
O3 Ce O11 N7 -80.00(8)
O9 Ce O11 N7 31.18(9)
O5 Ce O11 N7 -121.30(8)
O6 Ce O11 N7 -45.37(10)
O4 Ce O11 N7 85.56(8)
N6 Ce O11 N7 52.38(9)
O2 Ce O12 N7 -38.67(9)
O1 Ce O12 N7 39.11(9)
O8 Ce O12 N7 -137.04(8)
O11 Ce O12 N7 0.37(7)
O3 Ce O12 N7 84.53(8)
O9 Ce O12 N7 -148.78(9)
O5 Ce O12 N7 124.80(8)
O6 Ce O12 N7 150.91(8)
O4 Ce O12 N7 -78.40(8)
N6 Ce O12 N7 -142.14(8)
N2 Ni N1 C8 176.29(10)
O1 Ni N1 C8 -4.56(11)
O2 Ni N1 C8 -1.7(3)
N4 Ni N1 C8 82.77(11)
N3 Ni N1 C8 -96.62(11)
Ce Ni N1 C8 -12.82(12)
N2 Ni N1 C9 -4.31(10)
O1 Ni N1 C9 174.84(10)
O2 Ni N1 C9 177.7(2)
N4 Ni N1 C9 -97.83(10)
N3 Ni N1 C9 82.78(10)
Ce Ni N1 C9 166.59(8)
O1 Ni N2 C12 20.6(3)
N1 Ni N2 C12 -164.59(10)
O2 Ni N2 C12 15.10(10)
N4 Ni N2 C12 -71.25(11)
N3 Ni N2 C12 101.68(11)
Ce Ni N2 C12 24.34(12)
O1 Ni N2 C11 -160.0(2)
N1 Ni N2 C11 14.74(9)
O2 Ni N2 C11 -165.57(9)
N4 Ni N2 C11 108.08(9)
N3 Ni N2 C11 -78.99(9)
Ce Ni N2 C11 -156.32(7)
N2 Ni N3 C20 -100.5(5)
O1 Ni N3 C20 70.3(5)
N1 Ni N3 C20 161.4(5)
O2 Ni N3 C20 -9.6(5)
N4 Ni N3 C20 -13.6(7)
Ce Ni N3 C20 30.5(5)
N2 Ni N4 C22 135.9(4)
O1 Ni N4 C22 -34.7(4)
N1 Ni N4 C22 -125.6(4)
O2 Ni N4 C22 45.4(4)
N3 Ni N4 C22 49.4(6)
Ce Ni N4 C22 5.7(4)
Ce O5 N5 O7 179.78(10)
Ce O5 N5 O6 -0.32(11)
Ce O6 N5 O7 -179.78(10)
Ce O6 N5 O5 0.32(11)
Ce O9 N6 O10 -175.56(12)
Ce O9 N6 O8 4.04(11)
Ce O8 N6 O10 175.46(11)
Ce O8 N6 O9 -4.15(12)
O2 Ce N6 O10 -21.7(13)
O1 Ce N6 O10 -78.5(13)
O8 Ce N6 O10 -65.5(13)
O12 Ce N6 O10 103.8(13)
O11 Ce N6 O10 66.4(13)
O3 Ce N6 O10 172.9(13)
O9 Ce N6 O10 118.8(13)
O5 Ce N6 O10 -117.7(13)
O6 Ce N6 O10 -162.0(13)
O4 Ce N6 O10 31.5(13)
N7 Ce N6 O10 87.4(13)
O2 Ce N6 O9 -140.53(7)
O1 Ce N6 O9 162.74(7)
O8 Ce N6 O9 175.74(12)
O12 Ce N6 O9 -14.97(8)
O11 Ce N6 O9 -52.43(9)
O3 Ce N6 O9 54.06(9)
O5 Ce N6 O9 123.54(7)
O6 Ce N6 O9 79.24(8)
O4 Ce N6 O9 -87.31(7)
N7 Ce N6 O9 -31.36(8)
O2 Ce N6 O8 43.73(8)
O1 Ce N6 O8 -13.00(11)
O12 Ce N6 O8 169.29(7)
O11 Ce N6 O8 131.83(7)
O3 Ce N6 O8 -121.68(7)
O9 Ce N6 O8 -175.74(12)
O5 Ce N6 O8 -52.20(7)
O6 Ce N6 O8 -96.50(8)
O4 Ce N6 O8 96.95(8)
N7 Ce N6 O8 152.90(7)
Ce O11 N7 O13 -178.56(13)
Ce O11 N7 O12 0.63(12)
Ce O12 N7 O13 178.55(12)
Ce O12 N7 O11 -0.64(13)
O2 Ce N7 O13 106(3)
O1 Ce N7 O13 173(3)
O8 Ce N7 O13 16(3)
O12 Ce N7 O13 -42(3)
O11 Ce N7 O13 139(3)
O3 Ce N7 O13 -129(3)
O9 Ce N7 O13 -13(3)
O5 Ce N7 O13 -129(3)
O6 Ce N7 O13 -75(3)
O4 Ce N7 O13 53(3)
N6 Ce N7 O13 0(3)
O2 Ce N7 O11 -32.78(8)
O1 Ce N7 O11 34.13(8)
O8 Ce N7 O11 -123.28(8)
O12 Ce N7 O11 179.33(13)
O3 Ce N7 O11 92.27(8)
O9 Ce N7 O11 -151.54(8)
O5 Ce N7 O11 92.13(9)
O6 Ce N7 O11 146.45(8)
O4 Ce N7 O11 -86.37(8)
N6 Ce N7 O11 -138.91(8)
O2 Ce N7 O12 147.89(8)
O1 Ce N7 O12 -145.20(8)
O8 Ce N7 O12 57.39(9)
O11 Ce N7 O12 -179.33(13)
O3 Ce N7 O12 -87.06(8)
O9 Ce N7 O12 29.13(8)
O5 Ce N7 O12 -87.20(9)
O6 Ce N7 O12 -32.88(9)
O4 Ce N7 O12 94.30(8)
N6 Ce N7 O12 41.76(9)
Ni O1 C1 C2 -2.32(17)
Ce O1 C1 C2 171.55(9)
Ni O1 C1 C6 178.09(8)
Ce O1 C1 C6 -8.04(15)
O1 C1 C2 C3 -178.72(12)
C6 C1 C2 C3 0.88(18)
O1 C1 C2 C8 -1.3(2)
C6 C1 C2 C8 178.33(12)
C1 C2 C3 C4 -0.9(2)
C8 C2 C3 C4 -178.56(13)
C2 C3 C4 C5 -0.1(2)
C3 C4 C5 C6 1.0(2)
C4 C5 C6 O3 177.85(12)
C4 C5 C6 C1 -1.0(2)
C7 O3 C6 C5 -1.62(18)
Ce O3 C6 C5 -173.11(10)
C7 O3 C6 C1 177.34(11)
Ce O3 C6 C1 5.85(13)
O1 C1 C6 C5 179.69(11)
C2 C1 C6 C5 0.07(18)
O1 C1 C6 O3 0.70(16)
C2 C1 C6 O3 -178.92(10)
C9 N1 C8 C2 -176.40(13)
Ni N1 C8 C2 3.04(19)
C1 C2 C8 N1 0.8(2)
C3 C2 C8 N1 178.35(13)
C8 N1 C9 C10 -152.09(12)
Ni N1 C9 C10 28.46(15)
N1 C9 C10 C11 -68.19(14)
C12 N2 C11 C10 130.15(12)
Ni N2 C11 C10 -49.23(12)
C9 C10 C11 N2 81.14(13)
C11 N2 C12 C13 179.65(11)
Ni N2 C12 C13 -1.01(18)
N2 C12 C13 C14 -11.3(2)
N2 C12 C13 C18 169.55(12)
Ni O2 C14 C13 22.22(16)
Ce O2 C14 C13 -175.45(8)
Ni O2 C14 C15 -158.26(8)
Ce O2 C14 C15 4.07(15)
C18 C13 C14 O2 178.29(11)
C12 C13 C14 O2 -0.81(19)
C18 C13 C14 C15 -1.23(17)
C12 C13 C14 C15 179.67(11)
C19 O4 C15 C16 -4.43(17)
Ce O4 C15 C16 174.52(9)
C19 O4 C15 C14 175.67(11)
Ce O4 C15 C14 -5.37(13)
O2 C14 C15 O4 1.51(16)
C13 C14 C15 O4 -178.94(10)
O2 C14 C15 C16 -178.39(11)
C13 C14 C15 C16 1.16(18)
O4 C15 C16 C17 179.72(12)
C14 C15 C16 C17 -0.39(19)
C15 C16 C17 C18 -0.3(2)
C16 C17 C18 C13 0.2(2)
C14 C13 C18 C17 0.57(19)
C12 C13 C18 C17 179.75(12)
Ni N3 C20 C21 -81(6)
Ni N4 C22 C23 34(5)
